data_1523940
loop_
_publ_author_name
'Jorda, J.L.'
'Graf, T.'
'Muller, J.'
'Schellenberg, L.'
'Hertz, J.'
'Cenzual, K.'
'Gachon, J.C.'

_publ_section_title
;
 Phase relations, thermochemistry and superconductivity in the Zr-Rh
 system
;
_journal_name_full 'Journal of the Less-Common Metals'
_journal_page_first 313
_journal_page_last 328
_journal_volume 136
_journal_year 1988
_chemical_formula_sum 'Rh Zr'
_space_group_IT_number 62
_symmetry_space_group_name_Hall '-P 2ac 2n'
_symmetry_space_group_name_H-M 'P n m a'
_cell_angle_alpha 90
_cell_angle_beta 90
_cell_angle_gamma 90
_cell_formula_units_Z 4
_cell_length_a 6.63
_cell_length_b 4.41
_cell_length_c 5.38
_cell_volume 157.302
_citation_journal_id_ASTM JCOMAH
_cod_data_source_file Jorda_JCOMAH_1988_1986.cif
_cod_data_source_block Rh1Zr1
_cod_original_formula_sum 'Rh1 Zr1'
_cod_database_code 1523940

loop_
_symmetry_equiv_pos_as_xyz
x,y,z
-x+1/2,-y,z+1/2
x+1/2,-y+1/2,-z+1/2
-x,y+1/2,-z
-x,-y,-z
x-1/2,y,-z-1/2
-x-1/2,y-1/2,z-1/2
x,-y-1/2,z

loop_
_atom_site_label
_atom_site_type_symbol
_atom_site_fract_x
_atom_site_fract_y
_atom_site_fract_z
_atom_site_occupancy
_atom_site_U_iso_or_equiv
Zr1 Zr 0.18 0.25 0.12 1 0.0
Rh1 Rh 0.032 0.25 0.61 1 0.0
